data_7216978
loop_
_publ_author_name
'Sun, Duoli'
'Lindeman, Sergey V.'
'Rathore, Rajendra'
'Kochi, Jay K.'

_publ_section_title
;
 Intramolecular (electron) delocalization between aromatic donors and
 their tethered cation--radicals. Application of electrochemical and
 structural probes&#x2020;
;
_journal_issue 9
_journal_name_full 'Journal of the Chemical Society, Perkin Transactions 2'
_journal_page_first 1585
_journal_paper_doi 10.1039/b103139m
_journal_year 2001
_chemical_compound_source 'chemical synthesis'
_chemical_formula_moiety '(C18 H22 O4)^+^, (Cl6 Sb)^-^'
_chemical_formula_sum 'C18 H22 Cl6 O4 Sb'
_chemical_formula_weight 636.81
_chemical_name_systematic
; 
2,2',5,5'-tetramethoxy-4,4'-dimethylbiphenyl hexachloroantimonate
;
_space_group_IT_number 2
_symmetry_cell_setting triclinic
_symmetry_space_group_name_Hall '-P 1'
_symmetry_space_group_name_H-M 'P -1'
_atom_sites_solution_hydrogens geom
_atom_sites_solution_primary direct
_atom_sites_solution_secondary difmap
_audit_creation_method SHELXL
_cell_angle_alpha 62.3690(10)
_cell_angle_beta 83.1900(10)
_cell_angle_gamma 83.5670(10)
_cell_formula_units_Z 2
_cell_length_a 7.6596(2)
_cell_length_b 12.8575(3)
_cell_length_c 13.7700(3)
_cell_measurement_reflns_used 7842
_cell_measurement_temperature 123(2)
_cell_measurement_theta_max 36
_cell_measurement_theta_min 2
_cell_volume 1190.47(5)
_computing_cell_refinement 'SAINT V4.050 (Siemens, 1989-95)'
_computing_data_collection 'SMART V4.050 (Siemens, 1989-95)'
_computing_data_reduction 'SAINT & SADABS V2.03 (Sheldrick, 2000)'
_computing_molecular_graphics 'XP V5.06 (Siemens, 1996)'
_computing_publication_material 'SHELXL-93 & XCIF V5.05 (Siemens, 1996)'
_computing_structure_refinement 'SHELXL-93 (Sheldrick, 1993)'
_computing_structure_solution 'SHELXS-86 (Sheldrick, 1990)'
_diffrn_ambient_temperature 123(2)
_diffrn_measurement_device 'Siemens/Bruker SMART 1K'
_diffrn_measurement_method
;
\w-scan, frame range 0.3 deg, hemisphere
;
_diffrn_radiation_monochromator graphite
_diffrn_radiation_source 'normal-focus sealed tube'
_diffrn_radiation_type MoK\a
_diffrn_radiation_wavelength 0.71073
_diffrn_reflns_av_R_equivalents 0.0344
_diffrn_reflns_av_sigmaI/netI 0.0738
_diffrn_reflns_limit_h_max 12
_diffrn_reflns_limit_h_min -12
_diffrn_reflns_limit_k_max 20
_diffrn_reflns_limit_k_min -18
_diffrn_reflns_limit_l_max 22
_diffrn_reflns_limit_l_min 0
_diffrn_reflns_number 17125
_diffrn_reflns_theta_max 36.10
_diffrn_reflns_theta_min 1.67
_exptl_absorpt_coefficient_mu 1.855
_exptl_absorpt_correction_T_max 0.862
_exptl_absorpt_correction_T_min 0.737
_exptl_absorpt_correction_type 'Semi-empirical (SADABS procedure)'
_exptl_crystal_colour black
_exptl_crystal_density_diffrn 1.777
_exptl_crystal_density_method none
_exptl_crystal_description prism
_exptl_crystal_F_000 630
_exptl_crystal_size_max 0.3
_exptl_crystal_size_mid 0.2
_exptl_crystal_size_min 0.15
_refine_diff_density_max 0.820
_refine_diff_density_min -0.988
_refine_diff_density_rms 0.154
_refine_ls_extinction_method none
_refine_ls_goodness_of_fit_all 1.076
_refine_ls_goodness_of_fit_obs 1.076
_refine_ls_hydrogen_treatment
;
riding and rotating model with Uiso=1.2Uiso/eq of an adjacent atom
(1.5Uiso/eq for Me-hydrogens)
;
_refine_ls_matrix_type full
_refine_ls_number_parameters 271
_refine_ls_number_reflns 10290
_refine_ls_number_restraints 0
_refine_ls_restrained_S_all 1.127
_refine_ls_restrained_S_obs 1.076
_refine_ls_R_factor_all 0.0840
_refine_ls_R_factor_obs 0.0449
_refine_ls_shift/esd_max 0.008
_refine_ls_shift/esd_mean 0.000
_refine_ls_structure_factor_coef Fsqd
_refine_ls_weighting_details 'w=1/[\s^2^(Fo^2^)+(0.0000P)^2^+1.1818P] where P=(Fo^2^+2Fc^2^)/3'
_refine_ls_weighting_scheme calc
_refine_ls_wR_factor_all 0.0872
_refine_ls_wR_factor_obs 0.0696
_reflns_number_observed 7229
_reflns_number_total 10303
_reflns_observed_criterion >2sigma(I)
_cod_data_source_file b103139m.txt
_cod_data_source_block raj-ssy
_cod_depositor_comments
;
The following automatic conversions were performed:

'_refine_ls_weighting_scheme' value 'calc
w=1/[\s^2^(Fo^2^)+(0.0000P)^2^+1.1818P] where P=(Fo^2^+2Fc^2^)/3' was
changed to 'calc'. New tag '_refine_ls_weighting_details' was
created. The value of the new tag was set to
'w=1/[\s^2^(Fo^2^)+(0.0000P)^2^+1.1818P] where P=(Fo^2^+2Fc^2^)/3'.

Automatic conversion script
Id: cif_fix_values 3143 2015-03-26 13:38:13Z robertas 
;
_cod_original_sg_symbol_H-M P-1
_cod_database_code 7216978

loop_
_symmetry_equiv_pos_as_xyz
'x, y, z'
'-x, -y, -z'

loop_
_atom_site_aniso_label
_atom_site_aniso_U_11
_atom_site_aniso_U_22
_atom_site_aniso_U_33
_atom_site_aniso_U_23
_atom_site_aniso_U_13
_atom_site_aniso_U_12
Sb1 0.01013(11) 0.01375(11) 0.01428(12) -0.00736(9) 0.00076(8) -0.00238(8)
Sb2 0.02004(13) 0.01057(11) 0.01780(13) -0.00713(10) 0.00519(10) -0.00130(9)
Cl1 0.0123(3) 0.0267(3) 0.0357(4) -0.0190(3) -0.0047(3) -0.0008(2)
Cl2 0.0318(4) 0.0244(3) 0.0216(3) -0.0004(3) 0.0028(3) -0.0073(3)
Cl3 0.0209(3) 0.0328(4) 0.0366(4) -0.0273(3) -0.0033(3) 0.0027(3)
Cl4 0.0273(4) 0.0214(3) 0.0343(4) -0.0128(3) -0.0027(3) 0.0060(3)
Cl5 0.0423(4) 0.0219(3) 0.0264(4) -0.0161(3) 0.0009(3) 0.0006(3)
Cl6 0.0305(4) 0.0185(3) 0.0294(4) -0.0086(3) 0.0116(3) -0.0086(3)
O12 0.0160(9) 0.0190(9) 0.0213(10) -0.0088(8) -0.0007(7) 0.0014(7)
O15 0.0158(9) 0.0133(8) 0.0216(10) -0.0061(7) 0.0022(7) -0.0022(7)
O22 0.0266(11) 0.0162(9) 0.0212(10) -0.0105(8) 0.0034(8) -0.0027(8)
O25 0.0271(11) 0.0159(9) 0.0176(9) -0.0061(8) 0.0046(8) -0.0026(8)
C11 0.0152(11) 0.0140(11) 0.0152(11) -0.0085(9) -0.0020(9) -0.0002(9)
C12 0.0152(11) 0.0154(11) 0.0143(11) -0.0079(9) -0.0016(9) -0.0004(9)
C13 0.0178(12) 0.0128(11) 0.0175(12) -0.0064(10) -0.0024(10) 0.0012(9)
C14 0.0171(12) 0.0142(11) 0.0157(12) -0.0073(10) -0.0040(9) -0.0006(9)
C15 0.0148(11) 0.0163(11) 0.0150(11) -0.0086(10) -0.0012(9) -0.0005(9)
C16 0.0179(12) 0.0129(11) 0.0141(11) -0.0069(9) -0.0003(9) -0.0005(9)
C17 0.0174(13) 0.0242(14) 0.0250(14) -0.0100(12) -0.0020(11) 0.0068(11)
C18 0.0199(13) 0.0130(11) 0.0226(14) -0.0060(10) -0.0009(10) -0.0014(9)
C19 0.0182(13) 0.0177(12) 0.0255(15) -0.0066(11) 0.0058(11) 0.0011(10)
C21 0.0135(11) 0.0153(11) 0.0149(11) -0.0063(9) -0.0007(9) -0.0006(9)
C22 0.0148(11) 0.0190(12) 0.0187(12) -0.0109(10) -0.0016(9) -0.0019(9)
C23 0.0167(12) 0.0132(11) 0.0223(13) -0.0082(10) -0.0031(10) -0.0004(9)
C24 0.0157(12) 0.0146(11) 0.0187(13) -0.0044(10) -0.0053(10) -0.0018(9)
C25 0.0152(11) 0.0152(11) 0.0164(12) -0.0074(10) -0.0012(9) -0.0020(9)
C26 0.0187(12) 0.0142(11) 0.0184(12) -0.0084(10) -0.0019(10) -0.0005(9)
C27 0.037(2) 0.0200(13) 0.028(2) -0.0171(12) 0.0043(13) -0.0010(12)
C28 0.0234(14) 0.0170(12) 0.0223(14) -0.0053(11) -0.0017(11) -0.0017(10)
C29 0.033(2) 0.0203(13) 0.0223(14) -0.0113(12) 0.0042(12) -0.0018(12)

loop_
_atom_site_label
_atom_site_type_symbol
_atom_site_fract_x
_atom_site_fract_y
_atom_site_fract_z
_atom_site_U_iso_or_equiv
_atom_site_thermal_displace_type
_atom_site_occupancy
_atom_site_calc_flag
_atom_site_refinement_flags
Sb1 Sb 0.5000 0.0000 0.5000 0.01236(5) Uani 1 d S
Sb2 Sb 0.0000 0.5000 0.0000 0.01645(6) Uani 1 d S
Cl1 Cl 0.20882(8) 0.00183(6) 0.45882(6) 0.02283(14) Uani 1 d .
Cl2 Cl 0.54885(11) 0.16690(6) 0.32852(6) 0.0299(2) Uani 1 d .
Cl3 Cl 0.40068(9) 0.12546(7) 0.58166(6) 0.0259(2) Uani 1 d .
Cl4 Cl 0.24731(10) 0.37352(6) 0.08382(6) 0.0283(2) Uani 1 d .
Cl5 Cl 0.00430(11) 0.41795(6) -0.12338(6) 0.0287(2) Uani 1 d .
Cl6 Cl -0.18954(10) 0.35663(6) 0.12654(6) 0.0277(2) Uani 1 d .
O12 O -0.0992(2) 0.0574(2) -0.2543(2) 0.0192(4) Uani 1 d .
O15 O -0.7794(2) 0.0348(2) -0.0750(2) 0.0179(4) Uani 1 d .
O22 O -0.4383(3) 0.3749(2) -0.2289(2) 0.0209(4) Uani 1 d .
O25 O -0.0818(3) 0.3939(2) -0.6058(2) 0.0213(4) Uani 1 d .
C11 C -0.3697(3) 0.1597(2) -0.2403(2) 0.0141(5) Uani 1 d .
C12 C -0.2679(3) 0.0497(2) -0.2137(2) 0.0146(5) Uani 1 d .
C13 C -0.3436(3) -0.0576(2) -0.1467(2) 0.0163(5) Uani 1 d .
H13A H -0.2756(3) -0.1290(2) -0.1324(2) 0.020 Uiso 1 calc R
C14 C -0.5143(3) -0.0619(2) -0.1009(2) 0.0152(5) Uani 1 d .
C15 C -0.6119(3) 0.0471(2) -0.1214(2) 0.0148(5) Uani 1 d .
C16 C -0.5401(3) 0.1535(2) -0.1875(2) 0.0148(5) Uani 1 d .
H16A H -0.6071(3) 0.2242(2) -0.1978(2) 0.018 Uiso 1 calc R
C17 C 0.0092(4) -0.0509(2) -0.2294(2) 0.0233(6) Uani 1 d .
H17A H 0.1285(8) -0.0321(2) -0.2641(15) 0.035 Uiso 1 calc R
H17B H -0.0420(16) -0.0970(9) -0.2577(16) 0.035 Uiso 1 calc R
H17C H 0.0143(24) -0.0967(9) -0.1496(3) 0.035 Uiso 1 calc R
C18 C -0.5990(4) -0.1757(2) -0.0342(2) 0.0194(5) Uani 1 d .
H18A H -0.5094(5) -0.2411(2) -0.0178(13) 0.029 Uiso 1 calc R
H18B H -0.6886(18) -0.1825(8) -0.0758(7) 0.029 Uiso 1 calc R
H18C H -0.6544(22) -0.1781(7) 0.0346(7) 0.029 Uiso 1 calc R
C19 C -0.8885(4) 0.1410(2) -0.0963(2) 0.0227(6) Uani 1 d .
H19A H -1.0046(10) 0.1206(2) -0.0568(14) 0.034 Uiso 1 calc R
H19B H -0.9021(24) 0.1861(10) -0.1754(3) 0.034 Uiso 1 calc R
H19C H -0.8331(14) 0.1885(9) -0.0713(16) 0.034 Uiso 1 calc R
C21 C -0.3093(3) 0.2715(2) -0.3265(2) 0.0149(5) Uani 1 d .
C22 C -0.3573(3) 0.3817(2) -0.3236(2) 0.0164(5) Uani 1 d .
C23 C -0.3182(3) 0.4883(2) -0.4157(2) 0.0173(5) Uani 1 d .
H23A H -0.3536(3) 0.5603(2) -0.4132(2) 0.021 Uiso 1 calc R
C24 C -0.2293(3) 0.4908(2) -0.5098(2) 0.0172(5) Uani 1 d .
C25 C -0.1725(3) 0.3819(2) -0.5108(2) 0.0154(5) Uani 1 d .
C26 C -0.2116(3) 0.2756(2) -0.4216(2) 0.0167(5) Uani 1 d .
H26A H -0.1721(3) 0.2042(2) -0.4244(2) 0.020 Uiso 1 calc R
C27 C -0.4810(4) 0.4825(3) -0.2188(3) 0.0266(6) Uani 1 d .
H27A H -0.5339(27) 0.4633(3) -0.1445(6) 0.040 Uiso 1 calc R
H27B H -0.5647(23) 0.5335(9) -0.2728(13) 0.040 Uiso 1 calc R
H27C H -0.3733(6) 0.5233(10) -0.2322(18) 0.040 Uiso 1 calc R
C28 C -0.1931(4) 0.6041(2) -0.6108(2) 0.0224(6) Uani 1 d .
H28A H -0.2437(24) 0.6704(2) -0.5978(6) 0.034 Uiso 1 calc R
H28B H -0.2465(23) 0.6060(8) -0.6729(4) 0.034 Uiso 1 calc R
H28C H -0.0656(4) 0.6099(9) -0.6276(10) 0.034 Uiso 1 calc R
C29 C -0.0054(4) 0.2887(2) -0.6111(2) 0.0251(6) Uani 1 d .
H29A H 0.0684(23) 0.3104(2) -0.6800(8) 0.038 Uiso 1 calc R
H29B H -0.0996(4) 0.2414(9) -0.6081(18) 0.038 Uiso 1 calc R
H29C H 0.0669(23) 0.2430(10) -0.5487(10) 0.038 Uiso 1 calc R

loop_
_atom_type_symbol
_atom_type_description
_atom_type_scat_dispersion_real
_atom_type_scat_dispersion_imag
_atom_type_scat_source
C C 0.0033 0.0016 'International Tables Vol C Tables 4.2.6.8 and 6.1.1.4'
H H 0.0000 0.0000 'International Tables Vol C Tables 4.2.6.8 and 6.1.1.4'
O O 0.0106 0.0060 'International Tables Vol C Tables 4.2.6.8 and 6.1.1.4'
Cl Cl 0.1484 0.1585 'International Tables Vol C Tables 4.2.6.8 and 6.1.1.4'
Sb Sb -0.5866 1.5461 'International Tables Vol C Tables 4.2.6.8 and 6.1.1.4'

loop_
_geom_angle_atom_site_label_1
_geom_angle_atom_site_label_2
_geom_angle_atom_site_label_3
_geom_angle
_geom_angle_site_symmetry_1
_geom_angle_site_symmetry_3
Cl1 Sb1 Cl1 180.0 . 2_656
Cl1 Sb1 Cl2 89.70(3) . .
Cl1 Sb1 Cl2 90.30(3) 2_656 .
Cl1 Sb1 Cl2 90.30(3) . 2_656
Cl1 Sb1 Cl2 89.70(3) 2_656 2_656
Cl2 Sb1 Cl2 180.0 . 2_656
Cl1 Sb1 Cl3 89.65(2) . .
Cl1 Sb1 Cl3 90.35(2) 2_656 .
Cl2 Sb1 Cl3 89.78(3) . .
Cl2 Sb1 Cl3 90.22(3) 2_656 .
Cl1 Sb1 Cl3 90.35(2) . 2_656
Cl1 Sb1 Cl3 89.65(2) 2_656 2_656
Cl2 Sb1 Cl3 90.22(3) . 2_656
Cl2 Sb1 Cl3 89.78(3) 2_656 2_656
Cl3 Sb1 Cl3 180.0 . 2_656
Cl6 Sb2 Cl6 180.0 . 2_565
Cl6 Sb2 Cl5 90.01(3) . 2_565
Cl6 Sb2 Cl5 89.99(3) 2_565 2_565
Cl6 Sb2 Cl5 89.99(3) . .
Cl6 Sb2 Cl5 90.01(3) 2_565 .
Cl5 Sb2 Cl5 180.0 2_565 .
Cl6 Sb2 Cl4 90.24(3) . 2_565
Cl6 Sb2 Cl4 89.76(3) 2_565 2_565
Cl5 Sb2 Cl4 90.74(3) 2_565 2_565
Cl5 Sb2 Cl4 89.26(3) . 2_565
Cl6 Sb2 Cl4 89.76(3) . .
Cl6 Sb2 Cl4 90.24(3) 2_565 .
Cl5 Sb2 Cl4 89.26(3) 2_565 .
Cl5 Sb2 Cl4 90.74(3) . .
Cl4 Sb2 Cl4 179.999(1) 2_565 .
C12 O12 C17 118.4(2) . .
C15 O15 C19 117.3(2) . .
C22 O22 C27 118.8(2) . .
C25 O25 C29 117.9(2) . .
C16 C11 C12 116.9(2) . .
C16 C11 C21 120.6(2) . .
C12 C11 C21 122.2(2) . .
O12 C12 C13 123.2(2) . .
O12 C12 C11 116.2(2) . .
C13 C12 C11 120.6(2) . .
C14 C13 C12 121.5(2) . .
C13 C14 C15 118.0(2) . .
C13 C14 C18 121.8(2) . .
C15 C14 C18 120.2(2) . .
O15 C15 C16 124.5(2) . .
O15 C15 C14 114.1(2) . .
C16 C15 C14 121.4(2) . .
C15 C16 C11 121.4(2) . .
C26 C21 C22 117.4(2) . .
C26 C21 C11 119.8(2) . .
C22 C21 C11 122.6(2) . .
O22 C22 C23 123.4(2) . .
O22 C22 C21 116.2(2) . .
C23 C22 C21 120.4(2) . .
C24 C23 C22 121.3(2) . .
C23 C24 C25 118.5(2) . .
C23 C24 C28 122.0(2) . .
C25 C24 C28 119.5(2) . .
O25 C25 C26 124.9(2) . .
O25 C25 C24 113.9(2) . .
C26 C25 C24 121.2(2) . .
C25 C26 C21 121.0(2) . .

loop_
_geom_bond_atom_site_label_1
_geom_bond_atom_site_label_2
_geom_bond_distance
_geom_bond_site_symmetry_2
Sb1 Cl1 2.3605(7) .
Sb1 Cl1 2.3606(7) 2_656
Sb1 Cl2 2.3646(7) .
Sb1 Cl2 2.3646(7) 2_656
Sb1 Cl3 2.3769(6) .
Sb1 Cl3 2.3770(6) 2_656
Sb2 Cl6 2.3585(7) .
Sb2 Cl6 2.3585(7) 2_565
Sb2 Cl5 2.3753(7) 2_565
Sb2 Cl5 2.3753(7) .
Sb2 Cl4 2.3774(7) 2_565
Sb2 Cl4 2.3774(7) .
O12 C12 1.341(3) .
O12 C17 1.453(3) .
O15 C15 1.356(3) .
O15 C19 1.442(3) .
O22 C22 1.344(3) .
O22 C27 1.452(3) .
O25 C25 1.356(3) .
O25 C29 1.442(3) .
C11 C16 1.408(4) .
C11 C12 1.444(3) .
C11 C21 1.458(4) .
C12 C13 1.400(4) .
C13 C14 1.378(4) .
C14 C15 1.432(3) .
C14 C18 1.493(4) .
C15 C16 1.377(4) .
C21 C26 1.410(4) .
C21 C22 1.442(3) .
C22 C23 1.402(4) .
C23 C24 1.379(4) .
C24 C25 1.425(3) .
C24 C28 1.501(4) .
C25 C26 1.383(4) .
